data_2206086
loop_
_publ_author_name
'Yu-Ling Li'
'Bai-Xiang Du'
'Xiang-Shan Wang'
'Mei-Mei Zhang'
'Zhao-Sen Zeng'

_publ_section_title
;Methyl
 4-(3-chlorophenyl)-2,7,7-trimethyl-5-oxo-1,4,5,6,7,8-hexahydroquinoline-3-carboxylate
;
_journal_issue 6
_journal_name_full 'Acta Crystallographica Section E'
_journal_page_first o1634
_journal_page_last o1636
_journal_paper_doi 10.1107/S1600536805012821
_journal_volume 61
_journal_year 2005
_chemical_formula_iupac 'C20 H22 Cl N O3'
_chemical_formula_moiety 'C20 H22 Cl N O3'
_chemical_formula_sum 'C20 H22 Cl N O3'
_chemical_formula_weight 359.84
_chemical_melting_point 482.0(10)
_chemical_name_systematic
;
Methyl 2,7,7-trimethyl-5-oxo-4-(3-chlorophenyl)-1,4,5,6,7,8-
hexahydroquinoline-3-carboxylate
;
_space_group_IT_number 14
_symmetry_cell_setting monoclinic
_symmetry_space_group_name_Hall '-P 2yn'
_symmetry_space_group_name_H-M 'P 1 21/n 1'
_atom_sites_solution_hydrogens geom
_atom_sites_solution_primary direct
_atom_sites_solution_secondary difmap
_cell_angle_alpha 90
_cell_angle_beta 107.286(4)
_cell_angle_gamma 90
_cell_formula_units_Z 4
_cell_length_a 9.2293(17)
_cell_length_b 16.506(3)
_cell_length_c 12.354(2)
_cell_measurement_reflns_used 7337
_cell_measurement_temperature 193(2)
_cell_measurement_theta_max 27.5
_cell_measurement_theta_min 3.0
_cell_volume 1797.0(5)
_computing_cell_refinement CrystalClear
_computing_data_collection 'CrystalClear (Rigaku, 1999)'
_computing_data_reduction 'CrystalStructure (Rigaku/MSC, 2003)'
_computing_molecular_graphics SHELXL97
_computing_publication_material SHELXL97
_computing_structure_refinement 'SHELXL97 (Sheldrick, 1997)'
_computing_structure_solution 'SHELXS97 (Sheldrick, 1990)'
_diffrn_ambient_temperature 193(2)
_diffrn_measured_fraction_theta_full 0.994
_diffrn_measured_fraction_theta_max 0.994
_diffrn_measurement_device_type 'Rigaku Mercury'
_diffrn_measurement_method \w
_diffrn_radiation_monochromator graphite
_diffrn_radiation_source 'fine-focus sealed tube'
_diffrn_radiation_type MoK\a
_diffrn_radiation_wavelength 0.71070
_diffrn_reflns_av_R_equivalents 0.034
_diffrn_reflns_av_sigmaI/netI 0.027
_diffrn_reflns_limit_h_max 11
_diffrn_reflns_limit_h_min -11
_diffrn_reflns_limit_k_max 21
_diffrn_reflns_limit_k_min -21
_diffrn_reflns_limit_l_max 15
_diffrn_reflns_limit_l_min -15
_diffrn_reflns_number 19907
_diffrn_reflns_theta_full 27.5
_diffrn_reflns_theta_max 27.5
_diffrn_reflns_theta_min 3.0
_diffrn_standards_decay_% 0
_diffrn_standards_interval_count 97
_diffrn_standards_number 0
_exptl_absorpt_coefficient_mu 0.231
_exptl_absorpt_correction_T_max 0.957
_exptl_absorpt_correction_T_min 0.909
_exptl_absorpt_correction_type multi-scan
_exptl_absorpt_process_details '(Jacobson, 1998)'
_exptl_crystal_colour light-yellow
_exptl_crystal_density_diffrn 1.330
_exptl_crystal_density_method 'not measured'
_exptl_crystal_description block
_exptl_crystal_F_000 760
_exptl_crystal_size_max 0.42
_exptl_crystal_size_mid 0.30
_exptl_crystal_size_min 0.19
_refine_diff_density_max 0.23
_refine_diff_density_min -0.36
_refine_ls_extinction_method none
_refine_ls_goodness_of_fit_ref 1.13
_refine_ls_hydrogen_treatment constr
_refine_ls_matrix_type full
_refine_ls_number_parameters 231
_refine_ls_number_reflns 4094
_refine_ls_number_restraints 0
_refine_ls_restrained_S_all 1.13
_refine_ls_R_factor_all 0.067
_refine_ls_R_factor_gt 0.055
_refine_ls_shift/su_max 0.000
_refine_ls_shift/su_mean 0.000
_refine_ls_structure_factor_coef Fsqd
_refine_ls_weighting_details 'calc w=1/[\s^2^(Fo^2^)+(0.0513P)^2^+0.8384P] where P=(Fo^2^+2Fc^2^)/3'
_refine_ls_weighting_scheme calc
_refine_ls_wR_factor_gt 0.124
_refine_ls_wR_factor_ref 0.130
_reflns_number_gt 3542
_reflns_number_total 4094
_reflns_threshold_expression I>2\s(I)
_cod_data_source_file tk6221.cif
_cod_data_source_block I
_cod_depositor_comments
;
The following automatic conversions were performed:

'_chemical_melting_point' value '481-483' was changed to '482.0(10)'
- the average value was taken and precision was estimated.

Automatic conversion script
Id: cif_fix_values 1646 2011-03-28 12:23:43Z adriana 

The following automatic conversions were performed:

'_chemical_melting_point' value '481-483' was changed to '482.0(10)'
- the average value was taken and precision was estimated.

Automatic conversion script
Id: cif_fix_values 1715 2011-07-08 13:25:40Z adriana 
;
_cod_original_sg_symbol_Hall '-p 2yn'
_cod_original_sg_symbol_H-M 'P 21/n'
_cod_database_code 2206086
_cod_database_fobs_code 2206086

loop_
_symmetry_equiv_pos_as_xyz
'x, y, z'
'-x+1/2, y+1/2, -z+1/2'
'-x, -y, -z'
'x-1/2, -y-1/2, z-1/2'

loop_
_atom_site_label
_atom_site_fract_x
_atom_site_fract_y
_atom_site_fract_z
_atom_site_U_iso_or_equiv
_atom_site_adp_type
_atom_site_calc_flag
_atom_site_refinement_flags
_atom_site_occupancy
_atom_site_type_symbol
Cl1 0.42561(8) 0.83658(5) 0.97230(5) 0.0676(2) Uani d . 1 Cl
O1 0.74803(15) 0.84424(8) 0.63521(10) 0.0355(3) Uani d . 1 O
O2 0.39170(17) 0.51038(8) 0.62478(12) 0.0411(3) Uani d . 1 O
O3 0.53551(16) 0.59756(8) 0.74972(11) 0.0360(3) Uani d . 1 O
N1 0.37375(17) 0.69091(9) 0.37348(12) 0.0280(3) Uani d . 1 N
H1 0.3103 0.6883 0.3045 0.034 Uiso calc R 1 H
C1 0.47526(19) 0.75342(10) 0.40013(14) 0.0242(3) Uani d . 1 C
C2 0.55465(18) 0.76813(10) 0.50995(13) 0.0240(3) Uani d . 1 C
C3 0.52104(19) 0.72203(10) 0.60563(13) 0.0242(3) Uani d . 1 C
H3 0.6194 0.7103 0.6647 0.029 Uiso calc R 1 H
C4 0.44457(19) 0.64163(10) 0.56190(14) 0.0247(3) Uani d . 1 C
C5 0.3670(2) 0.63121(10) 0.45127(15) 0.0269(4) Uani d . 1 C
C6 0.67119(19) 0.82958(10) 0.53680(14) 0.0262(4) Uani d . 1 C
C7 0.7018(2) 0.87509(12) 0.43979(15) 0.0320(4) Uani d . 1 C
H7A 0.7811 0.8459 0.4161 0.038 Uiso calc R 1 H
H7B 0.7424 0.9293 0.4670 0.038 Uiso calc R 1 H
C8 0.5620(2) 0.88561(11) 0.33615(14) 0.0285(4) Uani d . 1 C
C9 0.4937(2) 0.80157(11) 0.30207(14) 0.0283(4) Uani d . 1 C
H9A 0.3933 0.8078 0.2448 0.034 Uiso calc R 1 H
H9B 0.5599 0.7712 0.2663 0.034 Uiso calc R 1 H
C10 0.4216(2) 0.77125(10) 0.66031(14) 0.0261(4) Uani d . 1 C
C11 0.4642(2) 0.78227(12) 0.77730(15) 0.0328(4) Uani d . 1 C
H11 0.5571 0.7604 0.8238 0.039 Uiso calc R 1 H
C12 0.3703(3) 0.82533(12) 0.82534(17) 0.0383(5) Uani d . 1 C
C13 0.2352(3) 0.85818(12) 0.76177(18) 0.0404(5) Uani d . 1 C
H13 0.1732 0.8882 0.7965 0.049 Uiso calc R 1 H
C14 0.1919(3) 0.84636(12) 0.64544(18) 0.0415(5) Uani d . 1 C
H14 0.0981 0.8677 0.5997 0.050 Uiso calc R 1 H
C15 0.2844(2) 0.80368(12) 0.59544(16) 0.0348(4) Uani d . 1 C
H15 0.2535 0.7965 0.5155 0.042 Uiso calc R 1 H
C16 0.4504(2) 0.57638(11) 0.64373(15) 0.0279(4) Uani d . 1 C
C17 0.5478(3) 0.53704(13) 0.83609(17) 0.0409(5) Uani d . 1 C
H17A 0.4465 0.5241 0.8414 0.061 Uiso calc R 1 H
H17B 0.6110 0.5579 0.9092 0.061 Uiso calc R 1 H
H17C 0.5944 0.4880 0.8165 0.061 Uiso calc R 1 H
C18 0.2688(2) 0.56078(11) 0.39892(16) 0.0356(4) Uani d . 1 C
H18A 0.3294 0.5110 0.4132 0.053 Uiso calc R 1 H
H18B 0.2274 0.5694 0.3170 0.053 Uiso calc R 1 H
H18C 0.1852 0.5559 0.4323 0.053 Uiso calc R 1 H
C19 0.4459(3) 0.94103(12) 0.36408(17) 0.0417(5) Uani d . 1 C
H19A 0.3544 0.9438 0.2988 0.063 Uiso calc R 1 H
H19B 0.4891 0.9954 0.3817 0.063 Uiso calc R 1 H
H19C 0.4196 0.9195 0.4297 0.063 Uiso calc R 1 H
C20 0.6085(3) 0.92225(14) 0.23794(16) 0.0422(5) Uani d . 1 C
H20A 0.5184 0.9292 0.1724 0.063 Uiso calc R 1 H
H20B 0.6804 0.8860 0.2177 0.063 Uiso calc R 1 H
H20C 0.6564 0.9750 0.2607 0.063 Uiso calc R 1 H

loop_
_atom_site_aniso_label
_atom_site_aniso_U_11
_atom_site_aniso_U_22
_atom_site_aniso_U_33
_atom_site_aniso_U_12
_atom_site_aniso_U_13
_atom_site_aniso_U_23
Cl1 0.0779(5) 0.0947(5) 0.0329(3) -0.0079(4) 0.0206(3) -0.0242(3)
O1 0.0404(7) 0.0356(7) 0.0222(6) -0.0101(6) -0.0032(5) 0.0014(5)
O2 0.0544(9) 0.0287(7) 0.0410(8) -0.0098(6) 0.0153(7) 0.0016(6)
O3 0.0457(8) 0.0289(7) 0.0289(7) -0.0015(6) 0.0043(6) 0.0079(5)
N1 0.0300(8) 0.0277(7) 0.0219(7) -0.0045(6) 0.0009(6) -0.0041(6)
C1 0.0246(8) 0.0231(8) 0.0231(8) 0.0015(6) 0.0046(6) -0.0020(6)
C2 0.0240(8) 0.0237(8) 0.0222(8) 0.0006(6) 0.0038(6) -0.0003(6)
C3 0.0253(8) 0.0236(8) 0.0210(8) -0.0006(6) 0.0029(6) 0.0010(6)
C4 0.0257(8) 0.0216(8) 0.0267(8) 0.0013(6) 0.0074(7) -0.0010(6)
C5 0.0273(8) 0.0239(8) 0.0289(9) 0.0020(7) 0.0076(7) -0.0036(7)
C6 0.0270(8) 0.0250(8) 0.0228(8) -0.0003(7) 0.0016(7) 0.0001(7)
C7 0.0330(9) 0.0341(10) 0.0250(9) -0.0096(8) 0.0024(7) 0.0022(7)
C8 0.0339(9) 0.0279(9) 0.0216(8) -0.0022(7) 0.0050(7) 0.0007(7)
C9 0.0329(9) 0.0296(9) 0.0205(8) -0.0005(7) 0.0053(7) -0.0012(7)
C10 0.0316(9) 0.0198(8) 0.0260(8) -0.0048(7) 0.0072(7) -0.0020(6)
C11 0.0360(10) 0.0340(10) 0.0269(9) -0.0069(8) 0.0070(7) -0.0038(7)
C12 0.0520(12) 0.0360(10) 0.0301(10) -0.0110(9) 0.0170(9) -0.0106(8)
C13 0.0526(13) 0.0287(10) 0.0472(12) -0.0012(9) 0.0258(10) -0.0074(9)
C14 0.0449(12) 0.0374(11) 0.0428(11) 0.0111(9) 0.0141(9) 0.0008(9)
C15 0.0408(11) 0.0350(10) 0.0273(9) 0.0065(8) 0.0083(8) 0.0001(8)
C16 0.0283(9) 0.0254(9) 0.0313(9) 0.0023(7) 0.0109(7) 0.0004(7)
C17 0.0494(12) 0.0378(11) 0.0339(10) 0.0012(9) 0.0099(9) 0.0138(8)
C18 0.0396(11) 0.0293(9) 0.0354(10) -0.0068(8) 0.0075(8) -0.0068(8)
C19 0.0546(13) 0.0331(10) 0.0343(10) 0.0108(9) 0.0083(9) 0.0030(8)
C20 0.0520(12) 0.0454(12) 0.0257(9) -0.0136(10) 0.0063(9) 0.0040(8)

loop_
_atom_type_symbol
_atom_type_description
_atom_type_scat_dispersion_real
_atom_type_scat_dispersion_imag
_atom_type_scat_source
C C 0.0033 0.0016 'International Tables Vol C Tables 4.2.6.8 and 6.1.1.4'
H H 0.0000 0.0000 'International Tables Vol C Tables 4.2.6.8 and 6.1.1.4'
Cl Cl 0.1484 0.1585 'International Tables Vol C Tables 4.2.6.8 and 6.1.1.4'
N N 0.0061 0.0033 'International Tables Vol C Tables 4.2.6.8 and 6.1.1.4'
O O 0.0106 0.0060 'International Tables Vol C Tables 4.2.6.8 and 6.1.1.4'

loop_
_geom_angle_atom_site_label_1
_geom_angle_atom_site_label_2
_geom_angle_atom_site_label_3
_geom_angle
_geom_angle_publ_flag
C16 O3 C17 115.55(15) ?
C1 N1 C5 122.47(14) yes
C1 N1 H1 118.8 ?
C5 N1 H1 118.8 ?
C2 C1 N1 120.22(15) yes
C2 C1 C9 123.69(15) yes
N1 C1 C9 116.08(14) ?
C1 C2 C6 119.94(15) yes
C1 C2 C3 121.01(15) yes
C6 C2 C3 119.05(14) ?
C2 C3 C4 109.98(13) yes
C2 C3 C10 111.59(13) ?
C4 C3 C10 110.15(14) ?
C2 C3 H3 108.3 ?
C4 C3 H3 108.3 ?
C10 C3 H3 108.3 ?
C5 C4 C16 120.19(15) ?
C5 C4 C3 121.28(15) yes
C16 C4 C3 118.46(14) ?
C4 C5 N1 119.29(15) yes
C4 C5 C18 127.30(16) ?
N1 C5 C18 113.41(15) ?
O1 C6 C2 122.29(16) ?
O1 C6 C7 119.69(16) ?
C2 C6 C7 117.99(15) ?
C6 C7 C8 114.15(15) ?
C6 C7 H7A 108.7 ?
C8 C7 H7A 108.7 ?
C6 C7 H7B 108.7 ?
C8 C7 H7B 108.7 ?
H7A C7 H7B 107.6 ?
C19 C8 C20 108.94(16) ?
C19 C8 C9 110.30(16) ?
C20 C8 C9 109.29(15) ?
C19 C8 C7 110.65(15) ?
C20 C8 C7 110.04(16) ?
C9 C8 C7 107.60(14) ?
C1 C9 C8 113.22(14) ?
C1 C9 H9A 108.9 ?
C8 C9 H9A 108.9 ?
C1 C9 H9B 108.9 ?
C8 C9 H9B 108.9 ?
H9A C9 H9B 107.7 ?
C15 C10 C11 118.48(17) ?
C15 C10 C3 121.00(15) ?
C11 C10 C3 120.49(16) ?
C12 C11 C10 119.48(18) ?
C12 C11 H11 120.3 ?
C10 C11 H11 120.3 ?
C13 C12 C11 122.40(18) ?
C13 C12 Cl1 119.29(16) ?
C11 C12 Cl1 118.30(17) ?
C12 C13 C14 118.10(19) ?
C12 C13 H13 121.0 ?
C14 C13 H13 121.0 ?
C15 C14 C13 120.5(2) ?
C15 C14 H14 119.7 ?
C13 C14 H14 119.7 ?
C14 C15 C10 121.03(18) ?
C14 C15 H15 119.5 ?
C10 C15 H15 119.5 ?
O2 C16 O3 121.12(16) ?
O2 C16 C4 127.30(17) ?
O3 C16 C4 111.57(15) ?
O3 C17 H17A 109.5 ?
O3 C17 H17B 109.5 ?
H17A C17 H17B 109.5 ?
O3 C17 H17C 109.5 ?
H17A C17 H17C 109.5 ?
H17B C17 H17C 109.5 ?
C5 C18 H18A 109.5 ?
C5 C18 H18B 109.5 ?
H18A C18 H18B 109.5 ?
C5 C18 H18C 109.5 ?
H18A C18 H18C 109.5 ?
H18B C18 H18C 109.5 ?
C8 C19 H19A 109.5 ?
C8 C19 H19B 109.5 ?
H19A C19 H19B 109.5 ?
C8 C19 H19C 109.5 ?
H19A C19 H19C 109.5 ?
H19B C19 H19C 109.5 ?
C8 C20 H20A 109.5 ?
C8 C20 H20B 109.5 ?
H20A C20 H20B 109.5 ?
C8 C20 H20C 109.5 ?
H20A C20 H20C 109.5 ?
H20B C20 H20C 109.5 ?

loop_
_geom_bond_atom_site_label_1
_geom_bond_atom_site_label_2
_geom_bond_distance
_geom_bond_publ_flag
Cl1 C12 1.744(2) ?
O1 C6 1.236(2) yes
O2 C16 1.208(2) ?
O3 C16 1.358(2) ?
O3 C17 1.441(2) ?
N1 C1 1.366(2) yes
N1 C5 1.391(2) yes
N1 H1 0.8800 ?
C1 C2 1.359(2) yes
C1 C9 1.500(2) yes
C2 C6 1.444(2) yes
C2 C3 1.513(2) yes
C3 C4 1.525(2) ?
C3 C10 1.526(2) ?
C3 H3 1.0000 ?
C4 C5 1.352(2) yes
C4 C16 1.467(2) ?
C5 C18 1.498(2) ?
C6 C7 1.510(2) ?
C7 C8 1.534(2) ?
C7 H7A 0.9900 ?
C7 H7B 0.9900 ?
C8 C19 1.524(3) ?
C8 C20 1.527(3) ?
C8 C9 1.530(2) ?
C9 H9A 0.9900 ?
C9 H9B 0.9900 ?
C10 C15 1.389(3) ?
C10 C11 1.392(2) ?
C11 C12 1.384(3) ?
C11 H11 0.9500 ?
C12 C13 1.372(3) ?
C13 C14 1.386(3) ?
C13 H13 0.9500 ?
C14 C15 1.385(3) ?
C14 H14 0.9500 ?
C15 H15 0.9500 ?
C17 H17A 0.9800 ?
C17 H17B 0.9800 ?
C17 H17C 0.9800 ?
C18 H18A 0.9800 ?
C18 H18B 0.9800 ?
C18 H18C 0.9800 ?
C19 H19A 0.9800 ?
C19 H19B 0.9800 ?
C19 H19C 0.9800 ?
C20 H20A 0.9800 ?
C20 H20B 0.9800 ?
C20 H20C 0.9800 ?

loop_
_geom_hbond_atom_site_label_D
_geom_hbond_atom_site_label_H
_geom_hbond_atom_site_label_A
_geom_hbond_site_symmetry_A
_geom_hbond_distance_DH
_geom_hbond_distance_HA
_geom_hbond_distance_DA
_geom_hbond_angle_DHA
N1 H1 O1 4_575 0.88 2.07 2.8841(19) 154
C20 H20A Cl1 1_554 0.98 2.81 3.511(2) 129
C13 H13 O2 2_556 0.95 2.39 3.260(2) 152

loop_
_geom_torsion_atom_site_label_1
_geom_torsion_atom_site_label_2
_geom_torsion_atom_site_label_3
_geom_torsion_atom_site_label_4
_geom_torsion
_geom_torsion_publ_flag
C5 N1 C1 C2 -12.4(2) yes
C5 N1 C1 C9 166.38(15) ?
N1 C1 C2 C6 174.55(15) ?
C9 C1 C2 C6 -4.2(3) yes
N1 C1 C2 C3 -6.6(2) yes
C9 C1 C2 C3 174.68(15) ?
C1 C2 C3 C4 23.1(2) ?
C6 C2 C3 C4 -158.05(15) ?
C1 C2 C3 C10 -99.45(18) ?
C6 C2 C3 C10 79.41(19) ?
C2 C3 C4 C5 -24.2(2) yes
C10 C3 C4 C5 99.24(18) ?
C2 C3 C4 C16 158.82(14) ?
C10 C3 C4 C16 -77.79(18) ?
C16 C4 C5 N1 -174.42(15) ?
C3 C4 C5 N1 8.6(2) ?
C16 C4 C5 C18 6.2(3) ?
C3 C4 C5 C18 -170.78(17) ?
C1 N1 C5 C4 11.3(2) yes
C1 N1 C5 C18 -169.19(16) ?
C1 C2 C6 O1 -178.82(17) ?
C3 C2 C6 O1 2.3(3) ?
C1 C2 C6 C7 -0.7(2) yes
C3 C2 C6 C7 -179.61(15) ?
O1 C6 C7 C8 -150.63(17) ?
C2 C6 C7 C8 31.2(2) yes
C6 C7 C8 C19 66.9(2) ?
C6 C7 C8 C20 -172.67(16) ?
C6 C7 C8 C9 -53.7(2) yes
C2 C1 C9 C8 -21.5(2) ?
N1 C1 C9 C8 159.72(15) ?
C19 C8 C9 C1 -72.60(19) ?
C20 C8 C9 C1 167.66(16) ?
C7 C8 C9 C1 48.2(2) yes
C2 C3 C10 C15 53.8(2) ?
C4 C3 C10 C15 -68.6(2) ?
C2 C3 C10 C11 -128.43(17) ?
C4 C3 C10 C11 109.13(18) ?
C15 C10 C11 C12 -0.5(3) ?
C3 C10 C11 C12 -178.29(16) ?
C10 C11 C12 C13 -0.1(3) ?
C10 C11 C12 Cl1 178.97(14) ?
C11 C12 C13 C14 0.9(3) ?
Cl1 C12 C13 C14 -178.19(16) ?
C12 C13 C14 C15 -1.1(3) ?
C13 C14 C15 C10 0.5(3) ?
C11 C10 C15 C14 0.3(3) ?
C3 C10 C15 C14 178.09(17) ?
C17 O3 C16 O2 -1.0(3) ?
C17 O3 C16 C4 -179.98(15) ?
C5 C4 C16 O2 0.0(3) ?
C3 C4 C16 O2 177.07(17) ?
C5 C4 C16 O3 178.89(15) ?
C3 C4 C16 O3 -4.0(2) ?

loop_
_cod_related_entry_id
_cod_related_entry_database
_cod_related_entry_code
1 ChemSpider 2124612
